data_7119334
loop_
_publ_author_name
'Hill, Anthony F.'
'Kong, Richard Y.'

_publ_section_title
;
 High oxidation state bromocarbyne complexes.
;
_journal_issue 4
_journal_name_full 'Chemical communications (Cambridge, England)'
_journal_page_first 759
_journal_page_last 762
_journal_paper_doi 10.1039/c6cc08946a
_journal_volume 53
_journal_year 2017
_chemical_formula_moiety '2(C33 H53 Br3 P2 W)'
_chemical_formula_sum 'C66 H106 Br6 P4 W2'
_chemical_formula_weight 1870.54
_chemical_name_systematic
;
 ?
;
_space_group_crystal_system triclinic
_space_group_IT_number 2
_space_group_name_Hall '-P 1'
_space_group_name_H-M_alt 'P -1'
_symmetry_space_group_name_Hall '-P 1'
_symmetry_space_group_name_H-M 'P -1'
_atom_sites_solution_hydrogens geom
_atom_sites_solution_primary iterative
_audit_creation_date 2016-11-08
_audit_creation_method
;
Olex2 1.2
(compiled 2016.09.09 svn.r3337 for OlexSys, GUI svn.r5227)
;
_audit_update_record
;
2016-11-08 deposited with the CCDC.
2016-12-12 downloaded from the CCDC.
;
_cell_angle_alpha 81.8120(17)
_cell_angle_beta 88.384(2)
_cell_angle_gamma 84.131(2)
_cell_formula_units_Z 2
_cell_length_a 11.7140(4)
_cell_length_b 15.8440(3)
_cell_length_c 20.4006(4)
_cell_measurement_reflns_used 26714
_cell_measurement_temperature 150.01(10)
_cell_measurement_theta_max 73.4680
_cell_measurement_theta_min 3.3010
_cell_volume 3727.68(16)
_computing_cell_refinement 'CrysAlisPro 1.171.38.43 (Rigaku OD, 2015)'
_computing_data_collection 'CrysAlisPro 1.171.38.43 (Rigaku OD, 2015)'
_computing_data_reduction 'CrysAlisPro 1.171.38.43 (Rigaku OD, 2015)'
_computing_molecular_graphics 'Olex2 (Dolomanov et al., 2009)'
_computing_publication_material 'Olex2 (Dolomanov et al., 2009)'
_computing_structure_refinement 'ShelXL (Sheldrick, 2015)'
_computing_structure_solution 'olex2.solve (Bourhis et al., 2015)'
_diffrn_ambient_environment N~2~
_diffrn_ambient_temperature 150.01(10)
_diffrn_detector 'CCD plate'
_diffrn_detector_area_resol_mean 8.1297
_diffrn_detector_type EosS2
_diffrn_measured_fraction_theta_full 1.000
_diffrn_measured_fraction_theta_max 0.991
_diffrn_measurement_details
;
List of Runs (angles in degrees, time in seconds):

  # Type    Start    End  Width  t~exp~   \w     \q     \k     \f   Frames
#--------------------------------------------------------------------------
  1  \w   -105.00 -10.00   1.00    4.00    --  -37.20 -77.00 120.00   95
  2  \w    -64.00  30.00   1.00    4.00    --  -37.20  77.00-120.00   94
  3  \w    -32.00 106.00   1.00    4.00    --   37.20   0.00 -90.00  138
  4  \w      8.00 109.00   1.00    4.00    --   37.20  19.00-120.00  101
  5  \w     23.00  91.00   1.00    4.00    --   37.20-125.00-150.00   68
  6  \w     23.00  91.00   1.00    4.00    --   37.20-125.00   0.00   68
  7  \w      1.00  76.00   1.00    4.00    --   37.20 -99.00 -60.00   75
  8  \w    -30.00  54.00   1.00    4.00    --   37.20 -57.00-150.00   84
  9  \w    -32.00  56.00   1.00    4.00    --   37.20 -38.00  90.00   88
 10  \w     10.00 105.00   1.00    4.00    --   37.20  77.00 -30.00   95
 11  \w     23.00  91.00   1.00    4.00    --   37.20-125.00  30.00   68
 12  \w    -32.00  56.00   1.00    4.00    --   37.20 -38.00   0.00   88
 13  \w     27.00  80.00   1.00    4.00    --   37.20-112.00  60.00   53
 14  \w     31.00  73.00   1.00    4.00    --   37.20-125.00 150.00   42
 15  \w     62.00 106.00   1.00    4.00    --   37.20  38.00  30.00   44
 16  \w    -30.00   3.00   1.00    4.00    --   37.20 -57.00  90.00   33
 17  \w     19.00  53.00   1.00    4.00    --   37.20  38.00  30.00   34
 18  \w     54.00  81.00   1.00    4.00    --   37.20-125.00 120.00   27
 19  \w      2.00  27.00   1.00    4.00    --   37.20 -99.00 120.00   25
 20  \w     44.00 128.00   1.00   16.00    --  111.00 -50.00 -60.00   84
 21  \w     86.00 120.00   1.00   16.00    --  111.00 -50.00 -30.00   34
 22  \w     50.00  77.00   1.00   16.00    --  111.00 -50.00 -30.00   27
 23  \w     42.00  69.00   1.00   16.00    --  111.00-111.00-180.00   27
 24  \w     98.00 132.00   1.00   16.00    --  111.00  38.00-180.00   34
 25  \w    104.00 147.00   1.00   16.00    --  111.00 178.00-150.00   43
 26  \w     73.00 100.00   1.00   16.00    --  111.00 -77.00 150.00   27
 27  \w     86.00 136.00   1.00   16.00    --  111.00 -25.00  90.00   50
 28  \w    129.00 156.00   1.00   16.00    --  111.00  64.00-120.00   27
 29  \w     85.00 112.00   1.00   16.00    --  111.00-111.00   0.00   27
 30  \w    148.00 175.00   1.00   16.00    --  111.00 111.00  60.00   27
 31  \w     77.00 135.00   1.00   16.00    --  111.00 -25.00-120.00   58
 32  \w     73.00 100.00   1.00   16.00    --  111.00 178.00 150.00   27
 33  \w     42.00  87.00   1.00   16.00    --  111.00-111.00 -60.00   45
 34  \w    115.00 157.00   1.00   16.00    --  111.00 -12.00  60.00   42
 35  \w    101.00 134.00   1.00   16.00    --  111.00 111.00  60.00   33
 36  \w     47.00  74.00   1.00   16.00    --  111.00 -77.00  90.00   27
 37  \w     99.00 126.00   1.00   16.00    --  111.00  25.00-150.00   27
 38  \w     42.00 105.00   1.00   16.00    --  111.00 -12.00  60.00   63
 39  \w    105.00 130.00   1.00   16.00    --  111.00 -77.00  90.00   25
 40  \w    113.00 152.00   1.00   16.00    --  111.00  77.00   0.00   39
 41  \w    100.00 125.00   1.00   16.00    --  111.00 -50.00 120.00   25
 42  \w     43.00 109.00   1.00   16.00    --  111.00 -92.00 150.00   66
 43  \w     54.00  96.00   1.00   16.00    --  111.00 -77.00 -30.00   42
 44  \w     96.00 130.00   1.00   16.00    --  111.00  38.00 -90.00   34
 45  \w    132.00 162.00   1.00   16.00    --  111.00  38.00 -90.00   30
 46  \w     47.00  74.00   1.00   16.00    --  111.00 -64.00 150.00   27
 47  \w     94.00 121.00   1.00   16.00    --  111.00 -64.00 150.00   27
 48  \w     75.00 116.00   1.00   16.00    --  111.00-111.00  30.00   41
 49  \w     71.00 114.00   1.00   16.00    --  111.00-111.00-120.00   43
 50  \w     86.00 120.00   1.00   16.00    --  111.00 -50.00 150.00   34
 51  \w    103.00 140.00   1.00   16.00    --  111.00 -92.00 -30.00   37
 52  \w    112.00 144.00   1.00   16.00    --  111.00 178.00 -90.00   32
 53  \w     42.00  68.00   1.00   16.00    --  111.00 -92.00 -30.00   26
 54  \w     58.00  83.00   1.00   16.00    --  111.00 178.00-150.00   25
 55  \w    118.00 157.00   1.00   16.00    --  111.00  77.00  60.00   39
 56  \w     43.00  69.00   1.00   16.00    --  111.00 -38.00 120.00   26
 57  \w     90.00 130.00   1.00   16.00    --  111.00 -38.00  90.00   40
 58  \w    105.00 146.00   1.00   16.00    --  111.00 -92.00-150.00   41
 59  \w     42.00  75.00   1.00   16.00    --  111.00 -38.00 -30.00   33
 60  \w     95.00 123.00   1.00   16.00    --  111.00 -64.00 -60.00   28
 61  \w     97.00 150.00   1.00   16.00    --  111.00  38.00 -30.00   53
 62  \w     42.00  71.00   1.00   16.00    --  111.00 -92.00-150.00   29
 63  \w    101.00 128.00   1.00   16.00    --  111.00 -50.00-180.00   27
 64  \w    116.00 172.00   1.00   16.00    --  111.00  50.00  30.00   56
 65  \w    144.00 177.00   1.00   16.00    --  111.00  77.00 -90.00   33
 66  \w     88.00 120.00   1.00   16.00    --  111.00 -38.00 -30.00   32
 67  \w    101.00 169.00   1.00   16.00    --  111.00 111.00  30.00   68
 68  \w     42.00 111.00   1.00   16.00    --  111.00-111.00 150.00   69
 69  \w    100.00 130.00   1.00   16.00    --  111.00 -38.00 120.00   30
 70  \w     66.00  93.00   1.00   16.00    --  111.00 178.00 -90.00   27
 71  \w     94.00 131.00   1.00   16.00    --  111.00  77.00 -90.00   37
 72  \w     98.00 147.00   1.00   16.00    --  111.00  38.00  60.00   49
 73  \w     70.00 114.00   1.00   16.00    --  111.00-111.00 -90.00   44
 74  \w     90.00 116.00   1.00   16.00    --  111.00-111.00 -30.00   26
 75  \w     90.00 116.00   1.00   16.00    --  111.00-111.00-180.00   26
 76  \w    121.00 146.00   1.00   16.00    --  111.00 178.00 150.00   25
 77  \w     46.00  73.00   1.00   16.00    --  111.00 -64.00-180.00   27
 78  \w     88.00 128.00   1.00   16.00    --  111.00 -64.00   0.00   40
 79  \w     81.00 122.00   1.00   16.00    --  111.00 -34.00   6.69   41
 80  \w     70.00  97.00   1.00   16.00    --  111.00 178.00  30.00   27
 81  \w     97.00 122.00   1.00   16.00    --  111.00 -79.00 -14.95   25
;
_diffrn_measurement_device 'four-circle diffractometer'
_diffrn_measurement_device_type 'SuperNova, Dual, Cu at zero, EosS2'
_diffrn_measurement_method '\w scans'
_diffrn_orient_matrix_type 'CrysAlisPro convention (1999,Acta A55,543-557)'
_diffrn_orient_matrix_UB_11 -0.1272975000
_diffrn_orient_matrix_UB_12 0.0044532000
_diffrn_orient_matrix_UB_13 0.0216200000
_diffrn_orient_matrix_UB_21 -0.0346226000
_diffrn_orient_matrix_UB_22 -0.0042126000
_diffrn_orient_matrix_UB_23 -0.0716676000
_diffrn_orient_matrix_UB_31 0.0088798000
_diffrn_orient_matrix_UB_32 -0.0985318000
_diffrn_orient_matrix_UB_33 0.0147691000
_diffrn_radiation_monochromator mirror
_diffrn_radiation_probe x-ray
_diffrn_radiation_type CuK\a
_diffrn_radiation_wavelength 1.54184
_diffrn_reflns_av_R_equivalents 0.0491
_diffrn_reflns_av_unetI/netI 0.0423
_diffrn_reflns_Laue_measured_fraction_full 1.000
_diffrn_reflns_Laue_measured_fraction_max 0.991
_diffrn_reflns_limit_h_max 14
_diffrn_reflns_limit_h_min -14
_diffrn_reflns_limit_k_max 12
_diffrn_reflns_limit_k_min -19
_diffrn_reflns_limit_l_max 25
_diffrn_reflns_limit_l_min -25
_diffrn_reflns_number 61566
_diffrn_reflns_point_group_measured_fraction_full 1.000
_diffrn_reflns_point_group_measured_fraction_max 0.991
_diffrn_reflns_theta_full 67.684
_diffrn_reflns_theta_max 74.082
_diffrn_reflns_theta_min 2.188
_diffrn_source 'micro-focus sealed X-ray tube'
_diffrn_source_type 'SuperNova (Cu) X-ray Source'
_exptl_absorpt_coefficient_mu 10.458
_exptl_absorpt_correction_T_max 0.43727
_exptl_absorpt_correction_T_min 0.37910
_exptl_absorpt_correction_type multi-scan
_exptl_absorpt_process_details
;
CrysAlisPro 1.171.38.43 (Rigaku Oxford Diffraction, 2015)
Spherical absorption correction
 using equivalent radius and absorption coefficient.
Empirical absorption correction using spherical harmonics,
 implemented in SCALE3 ABSPACK scaling algorithm.
;
_exptl_crystal_colour 'clear green'
_exptl_crystal_colour_lustre clear
_exptl_crystal_colour_primary green
_exptl_crystal_density_diffrn 1.667
_exptl_crystal_description prism
_exptl_crystal_F_000 1840
_exptl_crystal_size_max 0.251
_exptl_crystal_size_mid 0.06
_exptl_crystal_size_min 0.025
_refine_diff_density_max 1.948
_refine_diff_density_min -2.363
_refine_diff_density_rms 0.132
_refine_ls_extinction_method none
_refine_ls_goodness_of_fit_ref 1.055
_refine_ls_hydrogen_treatment constr
_refine_ls_matrix_type full
_refine_ls_number_parameters 710
_refine_ls_number_reflns 15029
_refine_ls_number_restraints 0
_refine_ls_restrained_S_all 1.055
_refine_ls_R_factor_all 0.0446
_refine_ls_R_factor_gt 0.0378
_refine_ls_shift/su_max 0.003
_refine_ls_shift/su_mean 0.000
_refine_ls_structure_factor_coef Fsqd
_refine_ls_weighting_details 'w=1/[\s^2^(Fo^2^)+(0.0510P)^2^+4.9249P] where P=(Fo^2^+2Fc^2^)/3'
_refine_ls_weighting_scheme calc
_refine_ls_wR_factor_gt 0.0968
_refine_ls_wR_factor_ref 0.1018
_reflns_Friedel_coverage 0.000
_reflns_number_gt 13010
_reflns_number_total 15029
_reflns_threshold_expression 'I > 2\s(I)'
_cod_data_source_file c6cc08946a2.cif
_cod_data_source_block rk12_scaled
_cod_original_cell_volume 3727.67(17)
_cod_database_code 7119334
_shelxl_version_number 2013-3
_chemical_oxdiff_formula C33H53Br3P2W
_shelx_space_group_comment
;
The symmetry employed for this shelxl refinement is uniquely defined
by the following loop, which should always be used as a source of
symmetry information in preference to the above space-group names.
They are only intended as comments.
;
_reflns_odcompleteness_completeness 98.47
_reflns_odcompleteness_iscentric 1
_reflns_odcompleteness_theta 74.33
_olex2_refinement_description
;
1. Fixed Uiso
 At 1.2 times of:
  All C(H) groups, All C(H,H) groups, All C(H,H,H,H) groups
2. Uiso/Uaniso restraints and constraints
Uanis(C2AB) = Uanis(C4AB) = Uanis(C3AB)
Uanis(C1AA) = Uanis(C2AA) = Uanis(C4AA) = Uanis(C3AA)
3. Others
 Sof(H1BC)=Sof(H1BD)=Sof(H2B)=Sof(C1AB)=Sof(H1AE)=Sof(H1AF)=Sof(C2AB)=
 Sof(H2AC)=Sof(H2AD)=Sof(C4AB)=Sof(H4AC)=Sof(H4AD)=Sof(C3AB)=Sof(H3AC)=
 Sof(H3AD)=1-FVAR(1)
 Sof(H1AA)=Sof(H1AB)=Sof(H2A)=Sof(C2AA)=Sof(H2AA)=Sof(H2AB)=Sof(C1AA)=
 Sof(H1AC)=Sof(H1AD)=Sof(C3AA)=Sof(H3AA)=Sof(H3AB)=Sof(C4AA)=Sof(H4AA)=
 Sof(H4AB)=FVAR(1)
4.a Ternary CH refined with riding coordinates:
 C4(H4), C5(H5), C6(H6), C10(H10), C13(H13), C16(H16), C17(H17), C2(H2A),
 C2(H2B)
4.b Secondary CH2 refined with riding coordinates:
 C3(H3A,H3B), C7(H7A,H7B), C8(H8A,H8B), C9(H9A,H9B), C12(H12A,H12B), C15(H15A,
 H15B), C19(H19A,H19B), C20(H20A,H20B), C21(H21A,H21B), C24(H24A,H24B),
 C25(H25A,H25B), C26(H26A,H26B), C27(H27A,H27B), C28(H28A,H28B), C30(H30A,H30B),
  C31(H31A,H31B), C32(H32A,H32B), C33(H33A,H33B), C35(H35A,H35B), C36(H36A,
 H36B), C0AA(H0AA,H0AB), C38(H38A,H38B), C40(H40A,H40B), C41(H41A,H41B),
 C44(H44A,H44B), C45(H45A,H45B), C46(H46A,H46B), C47(H47A,H47B), C49(H49A,H49B),
  C52(H52A,H52B), C53(H53A,H53B), C54(H54A,H54B), C55(H55A,H55B), C57(H57A,
 H57B), C60(H60A,H60B), C61(H61A,H61B), C62(H62A,H62B), C63(H63A,H63B),
 C67(H67A,H67B), C1(H1AA,H1AB), C1(H1BC,H1BD), C2AA(H2AA,H2AB), C1AA(H1AC,H1AD),
  C3AA(H3AA,H3AB), C4AA(H4AA,H4AB), C1AB(H1AE,H1AF), C2AB(H2AC,H2AD), C4AB(H4AC,
 H4AD), C3AB(H3AC,H3AD)
4.c Aromatic/amide H refined with riding coordinates:
 C18(H18), C43(H43), C50(H50), C58(H58), C59(H59), C66(H66), C68(H68),
 C69(H69), C72(H72), C73(H73)
;
_olex2_submission_special_instructions 'No special instructions were received'
_oxdiff_exptl_absorpt_empirical_details
;
Empirical correction (ABSPACK) includes:
- Absorption correction using spherical harmonics
- Frame scaling
;
_oxdiff_exptl_absorpt_empirical_full_max 1.576
_oxdiff_exptl_absorpt_empirical_full_min 0.624

loop_
_space_group_symop_operation_xyz
'x, y, z'
'-x, -y, -z'

loop_
_atom_site_label
_atom_site_type_symbol
_atom_site_fract_x
_atom_site_fract_y
_atom_site_fract_z
_atom_site_U_iso_or_equiv
_atom_site_adp_type
_atom_site_occupancy
_atom_site_site_symmetry_order
_atom_site_calc_flag
_atom_site_refinement_flags_posn
_atom_site_refinement_flags_occupancy
_atom_site_disorder_assembly
_atom_site_disorder_group
W1 W 0.79130(2) 0.54765(2) 0.21099(2) 0.02440(6) Uani 1 1 d . . . .
W2 W 0.84882(2) 1.03575(2) 0.22888(2) 0.02692(6) Uani 1 1 d . . . .
Br3 Br 0.64370(5) 0.66814(3) 0.26359(3) 0.03539(12) Uani 1 1 d . . . .
Br4 Br 0.74065(5) 0.62953(3) 0.10043(3) 0.03600(12) Uani 1 1 d . . . .
Br5 Br 0.75084(5) 1.15543(3) 0.30518(3) 0.03355(11) Uani 1 1 d . . . .
Br6 Br 0.94047(4) 0.62004(3) 0.25873(3) 0.03478(11) Uani 1 1 d . . . .
Br7 Br 1.03423(5) 1.07170(3) 0.26924(3) 0.03840(12) Uani 1 1 d . . . .
Br8 Br 0.78655(5) 1.14634(3) 0.13470(3) 0.03990(13) Uani 1 1 d . . . .
P9 P 0.78074(10) 0.44922(7) 0.32267(5) 0.0240(2) Uani 1 1 d . . . .
P10 P 0.85682(11) 0.92005(7) 0.33026(6) 0.0269(2) Uani 1 1 d . . . .
P11 P 0.65346(11) 0.97400(7) 0.22603(6) 0.0287(2) Uani 1 1 d . . . .
P108 P 0.61935(10) 0.46557(7) 0.19484(6) 0.0249(2) Uani 1 1 d . . . .
C23 C 0.8903(4) 0.4699(3) 0.1786(2) 0.0285(9) Uani 1 1 d . . . .
C34 C 0.9731(4) 0.4143(3) 0.1476(2) 0.0317(10) Uani 1 1 d . . . .
C37 C 0.9130(5) 0.9604(3) 0.1785(3) 0.0353(11) Uani 1 1 d . . . .
C3 C 0.6570(4) 0.3869(3) 0.3208(2) 0.0271(9) Uani 1 1 d . . . .
H3A H 0.6697 0.3341 0.3513 0.033 Uiso 1 1 calc R . . .
H3B H 0.5887 0.4194 0.3355 0.033 Uiso 1 1 calc R . . .
C4 C 0.7530(4) 0.5017(3) 0.3992(2) 0.0277(9) Uani 1 1 d . . . .
H4 H 0.7017 0.5537 0.3856 0.033 Uiso 1 1 calc R . . .
C5 C 0.4807(4) 0.5210(3) 0.2179(2) 0.0283(9) Uani 1 1 d . . . .
H5 H 0.4986 0.5518 0.2541 0.034 Uiso 1 1 calc R . . .
C6 C 0.9040(4) 0.3641(3) 0.3346(2) 0.0264(9) Uani 1 1 d . . . .
H6 H 0.8963 0.3275 0.3004 0.032 Uiso 1 1 calc R . . .
C7 C 0.9014(4) 0.3045(3) 0.4011(2) 0.0277(9) Uani 1 1 d . . . .
H7A H 0.8267 0.2831 0.4079 0.033 Uiso 1 1 calc R . . .
H7B H 0.9143 0.3362 0.4370 0.033 Uiso 1 1 calc R . . .
C8 C 1.0232(4) 0.3967(3) 0.3229(2) 0.0286(9) Uani 1 1 d . . . .
H8A H 1.0247 0.4340 0.2810 0.034 Uiso 1 1 calc R . . .
H8B H 1.0390 0.4294 0.3578 0.034 Uiso 1 1 calc R . . .
C9 C 0.8799(5) 1.0089(3) 0.4383(2) 0.0327(10) Uani 1 1 d . . . .
H9A H 0.9412 0.9692 0.4592 0.039 Uiso 1 1 calc R . . .
H9B H 0.9138 1.0486 0.4045 0.039 Uiso 1 1 calc R . . .
C10 C 1.0002(5) 0.8611(3) 0.3511(2) 0.0326(10) Uani 1 1 d . . . .
H10 H 1.0426 0.8988 0.3734 0.039 Uiso 1 1 calc R . . .
C12 C 0.6376(4) 0.3656(3) 0.2514(2) 0.0288(9) Uani 1 1 d . . . .
H12A H 0.5697 0.3353 0.2515 0.035 Uiso 1 1 calc R . . .
H12B H 0.7029 0.3292 0.2376 0.035 Uiso 1 1 calc R . . .
C13 C 0.6379(5) 0.9162(3) 0.1537(3) 0.0353(11) Uani 1 1 d . . . .
H13 H 0.6895 0.8633 0.1623 0.042 Uiso 1 1 calc R . . .
C15 C 0.9952(4) 0.2289(3) 0.4008(2) 0.0309(10) Uani 1 1 d . . . .
H15A H 0.9951 0.1929 0.4434 0.037 Uiso 1 1 calc R . . .
H15B H 0.9779 0.1946 0.3673 0.037 Uiso 1 1 calc R . . .
C16 C 0.7953(4) 0.9593(3) 0.4063(2) 0.0304(10) Uani 1 1 d . . . .
H16 H 0.7322 1.0023 0.3908 0.036 Uiso 1 1 calc R . . .
C17 C 0.6024(5) 0.4355(3) 0.1113(2) 0.0316(10) Uani 1 1 d . . . .
H17 H 0.5738 0.4881 0.0827 0.038 Uiso 1 1 calc R . . .
C18 C 0.9783(5) 0.3245(3) 0.1574(3) 0.0360(11) Uani 1 1 d . . . .
H18 H 0.9275 0.2972 0.1871 0.043 Uiso 1 1 calc R . . .
C19 C 0.7627(5) 0.8408(3) 0.3139(3) 0.0337(11) Uani 1 1 d . . . .
H19A H 0.7938 0.8116 0.2777 0.040 Uiso 1 1 calc R . . .
H19B H 0.7567 0.7985 0.3529 0.040 Uiso 1 1 calc R . . .
C20 C 0.4388(5) 0.5912(3) 0.1617(2) 0.0334(10) Uani 1 1 d . . . .
H20A H 0.5014 0.6249 0.1463 0.040 Uiso 1 1 calc R . . .
H20B H 0.4146 0.5650 0.1249 0.040 Uiso 1 1 calc R . . .
C21 C 1.1136(4) 0.2590(3) 0.3869(3) 0.0325(10) Uani 1 1 d . . . .
H21A H 1.1693 0.2099 0.3838 0.039 Uiso 1 1 calc R . . .
H21B H 1.1353 0.2873 0.4232 0.039 Uiso 1 1 calc R . . .
C24 C 1.0720(5) 0.8409(3) 0.2905(3) 0.0367(11) Uani 1 1 d . . . .
H24A H 1.0798 0.8934 0.2606 0.044 Uiso 1 1 calc R . . .
H24B H 1.0333 0.8031 0.2671 0.044 Uiso 1 1 calc R . . .
C25 C 1.1146(4) 0.3209(3) 0.3224(3) 0.0336(10) Uani 1 1 d . . . .
H25A H 1.1895 0.3419 0.3158 0.040 Uiso 1 1 calc R . . .
H25B H 1.1011 0.2907 0.2857 0.040 Uiso 1 1 calc R . . .
C26 C 0.9913(5) 0.7785(3) 0.4001(3) 0.0410(13) Uani 1 1 d . . . .
H26A H 0.9493 0.7924 0.4394 0.049 Uiso 1 1 calc R . . .
H26B H 0.9489 0.7397 0.3799 0.049 Uiso 1 1 calc R . . .
C27 C 0.8613(5) 0.5323(3) 0.4247(3) 0.0353(11) Uani 1 1 d . . . .
H27A H 0.9147 0.4832 0.4405 0.042 Uiso 1 1 calc R . . .
H27B H 0.8984 0.5668 0.3888 0.042 Uiso 1 1 calc R . . .
C28 C 0.6446(5) 0.8871(3) 0.2960(2) 0.0325(10) Uani 1 1 d . . . .
H28A H 0.6110 0.9109 0.3342 0.039 Uiso 1 1 calc R . . .
H28B H 0.5950 0.8463 0.2843 0.039 Uiso 1 1 calc R . . .
C30 C 0.7414(5) 0.8969(3) 0.4598(3) 0.0372(11) Uani 1 1 d . . . .
H30A H 0.6875 0.8660 0.4397 0.045 Uiso 1 1 calc R . . .
H30B H 0.8007 0.8555 0.4809 0.045 Uiso 1 1 calc R . . .
C31 C 0.7672(5) 0.5355(4) 0.5374(3) 0.0410(12) Uani 1 1 d . . . .
H31A H 0.7447 0.5724 0.5706 0.049 Uiso 1 1 calc R . . .
H31B H 0.8178 0.4874 0.5580 0.049 Uiso 1 1 calc R . . .
C32 C 0.8177(5) 1.0581(3) 0.4898(3) 0.0359(11) Uani 1 1 d . . . .
H32A H 0.8724 1.0872 0.5108 0.043 Uiso 1 1 calc R . . .
H32B H 0.7611 1.1011 0.4680 0.043 Uiso 1 1 calc R . . .
C33 C 0.6898(4) 0.4501(3) 0.4555(2) 0.0331(10) Uani 1 1 d . . . .
H33A H 0.7376 0.3982 0.4719 0.040 Uiso 1 1 calc R . . .
H33B H 0.6197 0.4338 0.4389 0.040 Uiso 1 1 calc R . . .
C35 C 0.5134(6) 0.8289(3) 0.0962(3) 0.0484(15) Uani 1 1 d . . . .
H35A H 0.4354 0.8148 0.0923 0.058 Uiso 1 1 calc R . . .
H35B H 0.5614 0.7759 0.1093 0.058 Uiso 1 1 calc R . . .
C36 C 0.6606(5) 0.5028(4) 0.5123(3) 0.0390(11) Uani 1 1 d . . . .
H36A H 0.6056 0.5512 0.4971 0.047 Uiso 1 1 calc R . . .
H36B H 0.6252 0.4676 0.5485 0.047 Uiso 1 1 calc R . . .
C0AA C 0.7157(5) 0.4023(3) 0.0800(3) 0.0376(12) Uani 1 1 d . . . .
H0AA H 0.7698 0.4451 0.0781 0.045 Uiso 1 1 calc R . . .
H0AB H 0.7483 0.3508 0.1073 0.045 Uiso 1 1 calc R . . .
C38 C 0.8312(5) 0.5853(3) 0.4809(3) 0.0393(12) Uani 1 1 d . . . .
H38A H 0.9011 0.6018 0.4976 0.047 Uiso 1 1 calc R . . .
H38B H 0.7838 0.6372 0.4639 0.047 Uiso 1 1 calc R . . .
C40 C 0.4947(6) 0.3528(4) 0.0402(3) 0.0445(14) Uani 1 1 d . . . .
H40A H 0.4404 0.3103 0.0417 0.053 Uiso 1 1 calc R . . .
H40B H 0.4628 0.4045 0.0129 0.053 Uiso 1 1 calc R . . .
C41 C 0.5121(5) 0.3724(3) 0.1106(3) 0.0408(12) Uani 1 1 d . . . .
H41A H 0.4399 0.3965 0.1279 0.049 Uiso 1 1 calc R . . .
H41B H 0.5362 0.3196 0.1391 0.049 Uiso 1 1 calc R . . .
C42 C 0.9683(5) 0.9075(3) 0.1335(3) 0.0355(11) Uani 1 1 d . . . .
C43 C 0.9475(6) 0.8215(3) 0.1310(3) 0.0424(13) Uani 1 1 d . . . .
H43 H 0.8952 0.7962 0.1608 0.051 Uiso 1 1 calc R . . .
C44 C 0.5168(5) 0.8870(3) 0.1494(3) 0.0424(13) Uani 1 1 d . . . .
H44A H 0.4955 0.8564 0.1919 0.051 Uiso 1 1 calc R . . .
H44B H 0.4616 0.9368 0.1392 0.051 Uiso 1 1 calc R . . .
C45 C 0.7585(6) 0.9992(4) 0.5423(3) 0.0449(13) Uani 1 1 d . . . .
H45A H 0.8159 0.9612 0.5682 0.054 Uiso 1 1 calc R . . .
H45B H 0.7145 1.0333 0.5719 0.054 Uiso 1 1 calc R . . .
C46 C 0.6760(5) 0.9605(3) 0.0868(3) 0.0389(12) Uani 1 1 d . . . .
H46A H 0.7530 0.9768 0.0901 0.047 Uiso 1 1 calc R . . .
H46B H 0.6252 1.0122 0.0741 0.047 Uiso 1 1 calc R . . .
C47 C 0.2831(5) 0.5281(4) 0.2684(3) 0.0451(13) Uani 1 1 d . . . .
H47A H 0.3083 0.5539 0.3051 0.054 Uiso 1 1 calc R . . .
H47B H 0.2197 0.4953 0.2840 0.054 Uiso 1 1 calc R . . .
C49 C 0.5548(7) 0.8712(4) 0.0292(3) 0.0554(18) Uani 1 1 d . . . .
H49A H 0.5011 0.9201 0.0134 0.067 Uiso 1 1 calc R . . .
H49B H 0.5569 0.8308 -0.0024 0.067 Uiso 1 1 calc R . . .
C50 C 1.0586(5) 0.2760(4) 0.1232(3) 0.0432(13) Uani 1 1 d . . . .
H50 H 1.0608 0.2165 0.1299 0.052 Uiso 1 1 calc R . . .
C52 C 0.3819(5) 0.4680(3) 0.2450(3) 0.0398(12) Uani 1 1 d . . . .
H52A H 0.3555 0.4386 0.2106 0.048 Uiso 1 1 calc R . . .
H52B H 0.4088 0.4254 0.2817 0.048 Uiso 1 1 calc R . . .
C53 C 0.3389(5) 0.6498(3) 0.1848(3) 0.0406(12) Uani 1 1 d . . . .
H53A H 0.3649 0.6803 0.2187 0.049 Uiso 1 1 calc R . . .
H53B H 0.3115 0.6918 0.1479 0.049 Uiso 1 1 calc R . . .
C54 C 0.2420(5) 0.5987(4) 0.2123(3) 0.0454(13) Uani 1 1 d . . . .
H54A H 0.2109 0.5731 0.1771 0.054 Uiso 1 1 calc R . . .
H54B H 0.1812 0.6368 0.2288 0.054 Uiso 1 1 calc R . . .
C55 C 0.6069(6) 0.3196(3) 0.0095(3) 0.0455(15) Uani 1 1 d . . . .
H55A H 0.5940 0.3111 -0.0357 0.055 Uiso 1 1 calc R . . .
H55B H 0.6348 0.2648 0.0341 0.055 Uiso 1 1 calc R . . .
C57 C 0.6965(5) 0.3825(4) 0.0101(3) 0.0429(13) Uani 1 1 d . . . .
H57A H 0.6718 0.4353 -0.0183 0.051 Uiso 1 1 calc R . . .
H57B H 0.7684 0.3586 -0.0077 0.051 Uiso 1 1 calc R . . .
C58 C 1.0025(7) 0.7748(4) 0.0861(3) 0.0555(17) Uani 1 1 d . . . .
H58 H 0.9881 0.7181 0.0862 0.067 Uiso 1 1 calc R . . .
C59 C 1.0523(6) 0.4532(4) 0.1033(3) 0.0501(14) Uani 1 1 d . . . .
H59 H 1.0514 0.5126 0.0969 0.060 Uiso 1 1 calc R . . .
C60 C 0.6743(7) 0.9008(4) 0.0336(3) 0.0533(17) Uani 1 1 d . . . .
H60A H 0.6959 0.9309 -0.0090 0.064 Uiso 1 1 calc R . . .
H60B H 0.7299 0.8513 0.0444 0.064 Uiso 1 1 calc R . . .
C61 C 1.1101(6) 0.7342(4) 0.4198(3) 0.0495(16) Uani 1 1 d . . . .
H61A H 1.1488 0.7703 0.4447 0.059 Uiso 1 1 calc R . . .
H61B H 1.1014 0.6807 0.4483 0.059 Uiso 1 1 calc R . . .
C62 C 0.6793(6) 0.9464(4) 0.5115(3) 0.0467(13) Uani 1 1 d . . . .
H62A H 0.6159 0.9840 0.4908 0.056 Uiso 1 1 calc R . . .
H62B H 0.6479 0.9063 0.5460 0.056 Uiso 1 1 calc R . . .
C63 C 1.1825(6) 0.7162(4) 0.3604(3) 0.0503(16) Uani 1 1 d . . . .
H63A H 1.1492 0.6741 0.3387 0.060 Uiso 1 1 calc R . . .
H63B H 1.2589 0.6924 0.3747 0.060 Uiso 1 1 calc R . . .
C66 C 1.1356(6) 0.3154(5) 0.0789(4) 0.0568(17) Uani 1 1 d . . . .
H66 H 1.1893 0.2828 0.0561 0.068 Uiso 1 1 calc R . . .
C67 C 1.1909(6) 0.7981(4) 0.3113(3) 0.0491(14) Uani 1 1 d . . . .
H67A H 1.2318 0.8378 0.3315 0.059 Uiso 1 1 calc R . . .
H67B H 1.2342 0.7842 0.2724 0.059 Uiso 1 1 calc R . . .
C68 C 1.1316(7) 0.4050(5) 0.0691(4) 0.0620(19) Uani 1 1 d . . . .
H68 H 1.1825 0.4320 0.0394 0.074 Uiso 1 1 calc R . . .
C69 C 1.0791(9) 0.8108(5) 0.0404(4) 0.077(3) Uani 1 1 d . . . .
H69 H 1.1143 0.7794 0.0089 0.092 Uiso 1 1 calc R . . .
C72 C 1.0474(8) 0.9429(4) 0.0871(4) 0.068(2) Uani 1 1 d . . . .
H72 H 1.0623 0.9995 0.0866 0.082 Uiso 1 1 calc R . . .
C73 C 1.1033(10) 0.8951(5) 0.0421(5) 0.093(4) Uani 1 1 d . . . .
H73 H 1.1573 0.9191 0.0128 0.111 Uiso 1 1 calc R . . .
C1 C 0.4928(5) 1.1123(3) 0.1747(3) 0.0403(12) Uani 1 1 d . . . .
H1AA H 0.5081 1.0862 0.1347 0.048 Uiso 0.626(11) 1 calc R P A 1
H1AB H 0.5443 1.1566 0.1744 0.048 Uiso 0.626(11) 1 calc R P A 1
H1BC H 0.5627 1.1376 0.1598 0.048 Uiso 0.374(11) 1 calc R P A 2
H1BD H 0.4661 1.0854 0.1389 0.048 Uiso 0.374(11) 1 calc R P A 2
C2 C 0.5189(6) 1.0445(4) 0.2346(3) 0.0460(14) Uani 1 1 d . . . .
H2A H 0.4620 1.0049 0.2289 0.055 Uiso 0.626(11) 1 calc R P A 1
H2B H 0.5437 1.0803 0.2659 0.055 Uiso 0.374(11) 1 calc R P A 2
C2AA C 0.3384(11) 1.0884(8) 0.2901(6) 0.0551(19) Uani 0.626(11) 1 d . P A 1
H2AA H 0.3006 1.0948 0.3322 0.066 Uiso 0.626(11) 1 calc R P A 1
H2AB H 0.3061 1.0442 0.2703 0.066 Uiso 0.626(11) 1 calc R P A 1
C1AA C 0.4813(10) 1.0701(7) 0.2970(5) 0.0551(19) Uani 0.626(11) 1 d . P A 1
H1AC H 0.5144 1.1216 0.3043 0.066 Uiso 0.626(11) 1 calc R P A 1
H1AD H 0.5021 1.0250 0.3332 0.066 Uiso 0.626(11) 1 calc R P A 1
C3AA C 0.3685(11) 1.1541(8) 0.1734(6) 0.0551(19) Uani 0.626(11) 1 d . P A 1
H3AA H 0.3611 1.2026 0.1385 0.066 Uiso 0.626(11) 1 calc R P A 1
H3AB H 0.3176 1.1130 0.1636 0.066 Uiso 0.626(11) 1 calc R P A 1
C4AA C 0.3335(10) 1.1835(8) 0.2378(5) 0.0551(19) Uani 0.626(11) 1 d . P A 1
H4AA H 0.2568 1.2132 0.2359 0.066 Uiso 0.626(11) 1 calc R P A 1
H4AB H 0.3868 1.2208 0.2510 0.066 Uiso 0.626(11) 1 calc R P A 1
C1AB C 0.4234(11) 1.0102(9) 0.2709(7) 0.034(3) Uani 0.374(11) 1 d . P A 2
H1AE H 0.4472 0.9675 0.3081 0.041 Uiso 0.374(11) 1 calc R P A 2
H1AF H 0.3724 0.9869 0.2429 0.041 Uiso 0.374(11) 1 calc R P A 2
C2AB C 0.3565(14) 1.1184(9) 0.2985(9) 0.035(2) Uani 0.374(11) 1 d . P A 2
H2AC H 0.3015 1.1113 0.3348 0.042 Uiso 0.374(11) 1 calc R P A 2
H2AD H 0.4128 1.1562 0.3070 0.042 Uiso 0.374(11) 1 calc R P A 2
C4AB C 0.2967(12) 1.1430(9) 0.2241(8) 0.035(2) Uani 0.374(11) 1 d . P A 2
H4AC H 0.2781 1.0930 0.2057 0.042 Uiso 0.374(11) 1 calc R P A 2
H4AD H 0.2299 1.1846 0.2237 0.042 Uiso 0.374(11) 1 calc R P A 2
C3AB C 0.4032(13) 1.1816(9) 0.1907(8) 0.035(2) Uani 0.374(11) 1 d . P A 2
H3AC H 0.3805 1.2189 0.1503 0.042 Uiso 0.374(11) 1 calc R P A 2
H3AD H 0.4352 1.2159 0.2201 0.042 Uiso 0.374(11) 1 calc R P A 2

loop_
_atom_site_aniso_label
_atom_site_aniso_U_11
_atom_site_aniso_U_22
_atom_site_aniso_U_33
_atom_site_aniso_U_23
_atom_site_aniso_U_13
_atom_site_aniso_U_12
W1 0.03116(11) 0.01775(10) 0.02449(10) -0.00312(7) -0.00477(8) -0.00201(7)
W2 0.03884(12) 0.01742(10) 0.02419(10) -0.00316(7) -0.00553(8) 0.00043(8)
Br3 0.0400(3) 0.0241(2) 0.0447(3) -0.0145(2) -0.0110(2) 0.00086(19)
Br4 0.0466(3) 0.0299(2) 0.0291(2) 0.00336(19) -0.0055(2) -0.0010(2)
Br5 0.0420(3) 0.0208(2) 0.0380(3) -0.00772(19) -0.0083(2) 0.00300(18)
Br6 0.0356(2) 0.0297(2) 0.0407(3) -0.0049(2) -0.0078(2) -0.00926(19)
Br7 0.0393(3) 0.0351(3) 0.0422(3) -0.0100(2) -0.0050(2) -0.0031(2)
Br8 0.0568(3) 0.0282(2) 0.0313(3) 0.0044(2) -0.0064(2) 0.0015(2)
P9 0.0290(5) 0.0205(5) 0.0230(5) -0.0043(4) -0.0061(4) -0.0017(4)
P10 0.0402(6) 0.0167(5) 0.0240(5) -0.0039(4) -0.0092(5) 0.0001(4)
P11 0.0394(6) 0.0207(5) 0.0256(5) -0.0032(4) -0.0093(5) 0.0005(4)
P108 0.0345(6) 0.0172(5) 0.0233(5) -0.0040(4) -0.0081(4) -0.0009(4)
C23 0.038(2) 0.025(2) 0.023(2) -0.0008(17) -0.0055(18) -0.0084(18)
C34 0.033(2) 0.036(2) 0.026(2) -0.0067(19) -0.0063(19) 0.0003(19)
C37 0.044(3) 0.026(2) 0.031(2) 0.0117(19) -0.007(2) -0.001(2)
C3 0.030(2) 0.026(2) 0.025(2) -0.0005(17) -0.0072(17) -0.0047(17)
C4 0.033(2) 0.026(2) 0.025(2) -0.0063(17) -0.0056(18) -0.0004(17)
C5 0.033(2) 0.026(2) 0.027(2) -0.0061(18) -0.0052(18) -0.0015(18)
C6 0.034(2) 0.0203(19) 0.025(2) -0.0046(17) -0.0062(18) 0.0012(17)
C7 0.037(2) 0.025(2) 0.021(2) -0.0032(17) -0.0059(18) -0.0042(18)
C8 0.035(2) 0.024(2) 0.026(2) -0.0037(17) -0.0033(18) 0.0039(18)
C9 0.044(3) 0.026(2) 0.029(2) -0.0068(19) -0.005(2) -0.003(2)
C10 0.042(3) 0.026(2) 0.029(2) -0.0073(19) -0.009(2) 0.0058(19)
C12 0.038(2) 0.020(2) 0.029(2) -0.0048(17) -0.0123(19) -0.0012(17)
C13 0.049(3) 0.027(2) 0.029(2) -0.0050(19) -0.013(2) 0.005(2)
C15 0.042(3) 0.022(2) 0.029(2) -0.0043(18) -0.008(2) 0.0018(19)
C16 0.040(2) 0.025(2) 0.027(2) -0.0042(18) -0.0053(19) -0.0038(19)
C17 0.048(3) 0.022(2) 0.025(2) -0.0077(17) -0.014(2) 0.0023(19)
C18 0.046(3) 0.031(2) 0.030(2) -0.006(2) -0.001(2) 0.000(2)
C19 0.049(3) 0.022(2) 0.032(2) -0.0048(18) -0.017(2) -0.003(2)
C20 0.040(3) 0.031(2) 0.028(2) -0.0020(19) -0.003(2) 0.003(2)
C21 0.038(2) 0.026(2) 0.033(2) -0.0055(19) -0.010(2) 0.0063(19)
C24 0.048(3) 0.028(2) 0.033(3) -0.007(2) -0.008(2) 0.006(2)
C25 0.033(2) 0.031(2) 0.036(3) -0.004(2) -0.003(2) -0.0009(19)
C26 0.061(4) 0.028(2) 0.032(3) -0.003(2) -0.011(2) 0.010(2)
C27 0.040(3) 0.035(3) 0.034(3) -0.014(2) -0.003(2) -0.006(2)
C28 0.043(3) 0.024(2) 0.030(2) 0.0005(18) -0.010(2) -0.0026(19)
C30 0.057(3) 0.028(2) 0.028(2) -0.0027(19) -0.002(2) -0.011(2)
C31 0.054(3) 0.042(3) 0.029(2) -0.015(2) -0.004(2) -0.001(2)
C32 0.049(3) 0.030(2) 0.031(2) -0.012(2) -0.006(2) -0.001(2)
C33 0.038(3) 0.032(2) 0.031(2) -0.008(2) -0.001(2) -0.006(2)
C35 0.071(4) 0.028(2) 0.048(3) -0.006(2) -0.027(3) -0.005(3)
C36 0.044(3) 0.042(3) 0.032(3) -0.010(2) 0.002(2) -0.002(2)
C0AA 0.048(3) 0.033(2) 0.033(3) -0.012(2) -0.011(2) 0.004(2)
C38 0.049(3) 0.035(3) 0.038(3) -0.016(2) -0.004(2) -0.007(2)
C40 0.067(4) 0.036(3) 0.032(3) -0.007(2) -0.020(3) -0.011(3)
C41 0.056(3) 0.036(3) 0.035(3) -0.011(2) -0.010(2) -0.011(2)
C42 0.049(3) 0.027(2) 0.030(2) -0.0048(19) -0.001(2) 0.003(2)
C43 0.058(3) 0.029(2) 0.040(3) -0.007(2) -0.001(3) 0.000(2)
C44 0.053(3) 0.028(2) 0.048(3) -0.010(2) -0.020(3) -0.003(2)
C45 0.067(4) 0.035(3) 0.034(3) -0.010(2) 0.002(3) -0.007(3)
C46 0.055(3) 0.034(3) 0.029(2) -0.009(2) -0.013(2) -0.001(2)
C47 0.040(3) 0.045(3) 0.051(3) -0.003(3) 0.004(3) -0.011(2)
C49 0.090(5) 0.035(3) 0.045(3) -0.012(3) -0.033(3) -0.006(3)
C50 0.052(3) 0.037(3) 0.040(3) -0.013(2) -0.004(3) 0.010(2)
C52 0.042(3) 0.037(3) 0.043(3) -0.005(2) -0.003(2) -0.013(2)
C53 0.042(3) 0.034(3) 0.043(3) -0.003(2) -0.003(2) 0.007(2)
C54 0.027(2) 0.055(3) 0.054(4) -0.011(3) -0.001(2) 0.000(2)
C55 0.081(4) 0.027(2) 0.029(3) -0.008(2) -0.023(3) 0.003(3)
C57 0.058(3) 0.039(3) 0.033(3) -0.013(2) -0.010(2) 0.001(3)
C58 0.083(5) 0.032(3) 0.051(4) -0.014(3) 0.004(3) 0.006(3)
C59 0.053(3) 0.042(3) 0.056(4) -0.011(3) 0.008(3) -0.006(3)
C60 0.086(5) 0.042(3) 0.034(3) -0.018(2) -0.017(3) 0.004(3)
C61 0.070(4) 0.040(3) 0.036(3) -0.010(2) -0.019(3) 0.019(3)
C62 0.060(4) 0.042(3) 0.039(3) -0.006(2) 0.010(3) -0.009(3)
C63 0.065(4) 0.042(3) 0.042(3) -0.014(3) -0.019(3) 0.022(3)
C66 0.051(4) 0.064(4) 0.054(4) -0.022(3) 0.007(3) 0.014(3)
C67 0.052(3) 0.044(3) 0.048(3) -0.009(3) -0.005(3) 0.012(3)
C68 0.063(4) 0.063(4) 0.062(4) -0.015(4) 0.028(4) -0.015(3)
C69 0.117(7) 0.047(4) 0.063(5) -0.017(4) 0.031(5) 0.012(4)
C72 0.094(6) 0.036(3) 0.073(5) -0.012(3) 0.034(5) -0.004(3)
C73 0.133(9) 0.052(4) 0.090(7) -0.012(4) 0.071(7) -0.011(5)
C1 0.047(3) 0.031(2) 0.038(3) 0.003(2) 0.003(2) 0.007(2)
C2 0.053(3) 0.037(3) 0.041(3) 0.004(2) 0.006(3) 0.015(3)
C2AA 0.055(4) 0.056(4) 0.049(3) -0.002(3) 0.001(3) 0.017(3)
C1AA 0.055(4) 0.056(4) 0.049(3) -0.002(3) 0.001(3) 0.017(3)
C3AA 0.055(4) 0.056(4) 0.049(3) -0.002(3) 0.001(3) 0.017(3)
C4AA 0.055(4) 0.056(4) 0.049(3) -0.002(3) 0.001(3) 0.017(3)
C1AB 0.024(6) 0.036(7) 0.038(7) 0.009(6) -0.013(5) 0.002(5)
C2AB 0.035(4) 0.021(4) 0.047(5) -0.005(3) 0.006(4) -0.001(3)
C4AB 0.035(4) 0.021(4) 0.047(5) -0.005(3) 0.006(4) -0.001(3)
C3AB 0.035(4) 0.021(4) 0.047(5) -0.005(3) 0.006(4) -0.001(3)

loop_
_atom_type_symbol
_atom_type_description
_atom_type_scat_dispersion_real
_atom_type_scat_dispersion_imag
_atom_type_scat_source
C C 0.0181 0.0091 'International Tables Vol C Tables 4.2.6.8 and 6.1.1.4'
H H 0.0000 0.0000 'International Tables Vol C Tables 4.2.6.8 and 6.1.1.4'
Br Br -0.6763 1.2805 'International Tables Vol C Tables 4.2.6.8 and 6.1.1.4'
P P 0.2955 0.4335 'International Tables Vol C Tables 4.2.6.8 and 6.1.1.4'
W W -5.4734 5.5774 'International Tables Vol C Tables 4.2.6.8 and 6.1.1.4'

loop_
_exptl_crystal_face_index_h
_exptl_crystal_face_index_k
_exptl_crystal_face_index_l
_exptl_crystal_face_perp_dist
-4 0 -12 0.0213
4 0 12 0.0302
-1 -10 -1 0.1355
1 10 2 0.1126
-7 0 3 0.0123
7 0 -3 0.0123

loop_
_geom_angle_atom_site_label_1
_geom_angle_atom_site_label_2
_geom_angle_atom_site_label_3
_geom_angle
Br4 W1 Br3 86.542(18)
Br4 W1 P9 162.25(3)
Br4 W1 P108 85.02(3)
Br6 W1 Br3 83.294(17)
Br6 W1 Br4 107.915(19)
Br6 W1 P9 88.33(3)
Br6 W1 P108 164.29(3)
P9 W1 Br3 88.39(3)
P108 W1 Br3 88.78(3)
P108 W1 P9 77.87(3)
C23 W1 Br3 178.29(14)
C23 W1 Br4 94.58(14)
C23 W1 Br6 95.12(14)
C23 W1 P9 90.91(15)
C23 W1 P108 92.60(15)
Br7 W2 Br5 84.659(18)
Br7 W2 P10 85.12(3)
Br7 W2 P11 161.39(3)
Br8 W2 Br5 83.949(18)
Br8 W2 Br7 107.97(2)
Br8 W2 P10 165.07(3)
Br8 W2 P11 89.04(3)
P10 W2 Br5 90.34(3)
P10 W2 P11 77.14(4)
P11 W2 Br5 89.83(3)
C37 W2 Br5 178.79(16)
C37 W2 Br7 94.98(17)
C37 W2 Br8 95.07(15)
C37 W2 P10 90.79(15)
C37 W2 P11 90.86(18)
C3 P9 W1 108.09(14)
C3 P9 C4 103.2(2)
C3 P9 C6 102.7(2)
C4 P9 W1 117.57(15)
C6 P9 W1 112.79(16)
C6 P9 C4 110.9(2)
C10 P10 W2 116.61(18)
C16 P10 W2 113.40(15)
C16 P10 C10 107.9(2)
C19 P10 W2 106.90(16)
C19 P10 C10 106.9(2)
C19 P10 C16 104.2(2)
C13 P11 W2 113.71(19)
C28 P11 W2 109.01(16)
C28 P11 C13 101.6(2)
C28 P11 C2 103.3(3)
C2 P11 W2 119.5(2)
C2 P11 C13 107.8(3)
C5 P108 W1 113.31(15)
C5 P108 C17 107.0(2)
C12 P108 W1 106.74(15)
C12 P108 C5 106.0(2)
C12 P108 C17 106.2(2)
C17 P108 W1 116.82(18)
C34 C23 W1 174.2(4)
C18 C34 C23 124.6(5)
C18 C34 C59 118.1(5)
C59 C34 C23 117.2(5)
C42 C37 W2 174.0(4)
C12 C3 P9 111.9(3)
C27 C4 P9 112.8(3)
C33 C4 P9 115.4(3)
C33 C4 C27 110.7(4)
C20 C5 P108 110.4(3)
C20 C5 C52 110.7(4)
C52 C5 P108 119.7(3)
C7 C6 P9 114.3(3)
C8 C6 P9 114.9(3)
C8 C6 C7 109.9(4)
C6 C7 C15 109.7(4)
C25 C8 C6 109.8(4)
C32 C9 C16 110.0(4)
C24 C10 P10 113.8(3)
C24 C10 C26 109.8(4)
C26 C10 P10 112.3(4)
C3 C12 P108 108.2(3)
C44 C13 P11 112.9(4)
C46 C13 P11 116.2(4)
C46 C13 C44 110.7(4)
C21 C15 C7 112.0(4)
C9 C16 P10 111.7(4)
C30 C16 P10 119.4(3)
C30 C16 C9 109.6(4)
C0AA C17 P108 113.4(3)
C41 C17 P108 112.3(4)
C41 C17 C0AA 110.9(4)
C50 C18 C34 120.6(5)
C28 C19 P10 108.3(3)
C53 C20 C5 111.1(4)
C15 C21 C25 110.6(4)
C10 C24 C67 110.6(4)
C8 C25 C21 111.7(4)
C61 C26 C10 111.4(5)
C38 C27 C4 110.6(4)
C19 C28 P11 111.6(4)
C62 C30 C16 109.7(4)
C38 C31 C36 111.1(5)
C45 C32 C9 111.8(4)
C4 C33 C36 110.8(4)
C44 C35 C49 111.7(5)
C31 C36 C33 111.8(5)
C57 C0AA C17 110.8(4)
C31 C38 C27 111.7(4)
C55 C40 C41 111.4(5)
C17 C41 C40 111.2(5)
C43 C42 C37 124.7(5)
C72 C42 C37 118.4(5)
C72 C42 C43 116.9(5)
C58 C43 C42 121.6(6)
C35 C44 C13 110.9(5)
C62 C45 C32 111.4(5)
C13 C46 C60 110.7(5)
C52 C47 C54 111.1(5)
C35 C49 C60 111.6(5)
C66 C50 C18 120.6(5)
C47 C52 C5 109.2(4)
C54 C53 C20 110.7(5)
C53 C54 C47 111.3(5)
C40 C55 C57 110.8(4)
C55 C57 C0AA 111.9(5)
C43 C58 C69 120.8(6)
C68 C59 C34 121.2(6)
C49 C60 C46 110.6(6)
C63 C61 C26 111.9(5)
C45 C62 C30 112.0(5)
C61 C63 C67 111.1(5)
C50 C66 C68 119.2(6)
C24 C67 C63 111.3(6)
C59 C68 C66 120.3(7)
C58 C69 C73 119.1(7)
C73 C72 C42 121.1(7)
C72 C73 C69 120.4(8)
C2 C1 C3AA 113.6(6)
C3AB C1 C2 111.6(7)
C1 C2 P11 113.9(4)
C1AA C2 P11 121.9(6)
C1AA C2 C1 114.8(6)
C1AB C2 P11 119.6(6)
C1AB C2 C1 117.6(7)
C1AA C2AA C4AA 98.0(9)
C2 C1AA C2AA 103.9(9)
C4AA C3AA C1 111.6(10)
C3AA C4AA C2AA 101.7(10)
C2 C1AB C2AB 96.4(9)
C4AB C2AB C1AB 88.1(10)
C3AB C4AB C2AB 94.4(12)
C1 C3AB C4AB 111.0(10)

loop_
_geom_bond_atom_site_label_1
_geom_bond_atom_site_label_2
_geom_bond_distance
W1 Br3 2.7548(5)
W1 Br4 2.4914(5)
W1 Br6 2.4782(5)
W1 P9 2.5787(11)
W1 P108 2.5596(11)
W1 C23 1.788(5)
W2 Br5 2.7624(5)
W2 Br7 2.4914(6)
W2 Br8 2.4804(5)
W2 P10 2.5579(11)
W2 P11 2.5845(13)
W2 C37 1.780(6)
P9 C3 1.840(5)
P9 C4 1.876(5)
P9 C6 1.869(4)
P10 C10 1.865(5)
P10 C16 1.852(5)
P10 C19 1.824(5)
P11 C13 1.867(5)
P11 C28 1.845(5)
P11 C2 1.855(6)
P108 C5 1.847(5)
P108 C12 1.820(5)
P108 C17 1.856(5)
C23 C34 1.436(7)
C34 C18 1.403(7)
C34 C59 1.404(8)
C37 C42 1.428(8)
C3 C12 1.530(6)
C4 C27 1.534(6)
C4 C33 1.530(7)
C5 C20 1.533(6)
C5 C52 1.543(7)
C6 C7 1.539(6)
C6 C8 1.538(7)
C7 C15 1.541(6)
C8 C25 1.525(6)
C9 C16 1.539(6)
C9 C32 1.521(7)
C10 C24 1.529(7)
C10 C26 1.541(7)
C13 C44 1.545(8)
C13 C46 1.519(8)
C15 C21 1.519(7)
C16 C30 1.533(7)
C17 C0AA 1.533(8)
C17 C41 1.529(7)
C18 C50 1.391(8)
C19 C28 1.527(7)
C20 C53 1.524(7)
C21 C25 1.526(7)
C24 C67 1.529(7)
C26 C61 1.531(8)
C27 C38 1.527(7)
C30 C62 1.528(8)
C31 C36 1.528(8)
C31 C38 1.524(8)
C32 C45 1.517(8)
C33 C36 1.533(7)
C35 C44 1.523(7)
C35 C49 1.524(9)
C0AA C57 1.531(7)
C40 C41 1.535(7)
C40 C55 1.517(9)
C42 C43 1.416(7)
C42 C72 1.406(9)
C43 C58 1.366(8)
C45 C62 1.515(8)
C46 C60 1.541(7)
C47 C52 1.532(8)
C47 C54 1.534(8)
C49 C60 1.530(10)
C50 C66 1.389(10)
C53 C54 1.510(8)
C55 C57 1.520(8)
C58 C69 1.381(11)
C59 C68 1.380(9)
C61 C63 1.502(9)
C63 C67 1.533(9)
C66 C68 1.400(10)
C69 C73 1.398(11)
C72 C73 1.380(10)
C1 C2 1.523(7)
C1 C3AA 1.537(12)
C1 C3AB 1.505(14)
C2 C1AA 1.435(12)
C2 C1AB 1.434(15)
C2AA C1AA 1.675(16)
C2AA C4AA 1.714(17)
C3AA C4AA 1.489(16)
C1AB C2AB 1.96(2)
C2AB C4AB 1.67(2)
C4AB C3AB 1.54(2)

loop_
_exptl_oxdiff_crystal_face_indexfrac_h
_exptl_oxdiff_crystal_face_indexfrac_k
_exptl_oxdiff_crystal_face_indexfrac_l
_exptl_oxdiff_crystal_face_x
_exptl_oxdiff_crystal_face_y
_exptl_oxdiff_crystal_face_z
-4.0020 0.0007 -12.0087 0.2498 0.9992 -0.2130
4.0020 -0.0007 12.0087 -0.2498 -0.9992 0.2130
-1.0107 -9.9956 -0.9850 0.0628 0.1477 0.9614
1.0108 9.9962 1.9847 -0.0412 -0.2193 -0.9467
-7.0000 0.0153 2.9782 0.9555 0.0288 -0.0197
7.0000 -0.0153 -2.9782 -0.9555 -0.0288 0.0197

loop_
_smtbx_masks_void_nr
_smtbx_masks_void_average_x
_smtbx_masks_void_average_y
_smtbx_masks_void_average_z
_smtbx_masks_void_volume
_smtbx_masks_void_count_electrons
1 0.252 -0.060 0.162 32.5 0.0
2 0.492 0.757 0.493 163.1 43.5
3 0.508 0.243 0.507 163.1 44.5
4 0.748 0.060 0.838 32.5 0.0
